data_7250250
loop_
_publ_author_name
'Beleaev, Ecaterina S.'
'Kravtsov, Victor Ch.'
'Chumakov, Yurii'
'Baca, Svetlana G.'

_publ_section_title
;
 Multi-component supramolecular compounds containing hexaamminecobalt(iii)
 cations and aromatic sulfonic acid derivatives
;
_journal_issue 19
_journal_name_full CrystEngComm
_journal_page_first 3018
_journal_page_last 3031
_journal_paper_doi 10.1039/D5CE00184F
_journal_volume 27
_journal_year 2025
_chemical_formula_moiety 'C7 H24 Cl Co N6 O9 S'
_chemical_formula_sum 'C7 H24 Cl Co N6 O9 S'
_chemical_formula_weight 462.76
_space_group_crystal_system orthorhombic
_space_group_IT_number 62
_space_group_name_Hall '-P 2ac 2n'
_space_group_name_H-M_alt 'P n m a'
_atom_sites_solution_hydrogens mixed
_audit_creation_method SHELXL-2019/1
_audit_update_record
;
2025-01-09 deposited with the CCDC.	2025-04-08 downloaded from the CCDC.
;
_cell_angle_alpha 90
_cell_angle_beta 90
_cell_angle_gamma 90
_cell_formula_units_Z 4
_cell_length_a 25.0699(10)
_cell_length_b 7.2512(4)
_cell_length_c 10.8265(6)
_cell_measurement_reflns_used 1379
_cell_measurement_temperature 293(2)
_cell_measurement_theta_max 28.3030
_cell_measurement_theta_min 3.7330
_cell_volume 1968.12(17)
_computing_structure_refinement 'SHELXL-2019/1 (Sheldrick, 2019)'
_diffrn_ambient_temperature 293(2)
_diffrn_detector_area_resol_mean 15.9914
_diffrn_measured_fraction_theta_full 0.995
_diffrn_measured_fraction_theta_max 0.994
_diffrn_measurement_device_type 'Xcalibur, Eos'
_diffrn_measurement_method '\w scans'
_diffrn_radiation_type MoK\a
_diffrn_radiation_wavelength 0.71073
_diffrn_reflns_av_R_equivalents 0.0241
_diffrn_reflns_av_unetI/netI 0.0370
_diffrn_reflns_Laue_measured_fraction_full 0.995
_diffrn_reflns_Laue_measured_fraction_max 0.994
_diffrn_reflns_limit_h_max 11
_diffrn_reflns_limit_h_min -30
_diffrn_reflns_limit_k_max 8
_diffrn_reflns_limit_k_min -8
_diffrn_reflns_limit_l_max 13
_diffrn_reflns_limit_l_min -8
_diffrn_reflns_number 4450
_diffrn_reflns_point_group_measured_fraction_full 0.995
_diffrn_reflns_point_group_measured_fraction_max 0.994
_diffrn_reflns_theta_full 25.242
_diffrn_reflns_theta_max 25.499
_diffrn_reflns_theta_min 3.079
_diffrn_source 'Enhance (Mo) X-ray Source'
_exptl_absorpt_coefficient_mu 1.164
_exptl_absorpt_correction_T_max 1.00000
_exptl_absorpt_correction_T_min 0.90399
_exptl_absorpt_correction_type multi-scan
_exptl_absorpt_process_details
;
CrysAlisPro, Agilent Technologies,
Version 1.171.37.35 (release 13-08-2014 CrysAlis171 .NET)
(compiled Aug 13 2014,18:06:01)
Empirical absorption correction using spherical harmonics,
 implemented in SCALE3 ABSPACK scaling algorithm.
;
_exptl_crystal_colour orange
_exptl_crystal_density_diffrn 1.562
_exptl_crystal_description Block
_exptl_crystal_F_000 960
_exptl_crystal_size_max 0.500
_exptl_crystal_size_mid 0.400
_exptl_crystal_size_min 0.250
_refine_diff_density_max 0.489
_refine_diff_density_min -0.443
_refine_diff_density_rms 0.097
_refine_ls_extinction_method none
_refine_ls_goodness_of_fit_ref 1.026
_refine_ls_hydrogen_treatment constr
_refine_ls_matrix_type full
_refine_ls_number_parameters 140
_refine_ls_number_reflns 1978
_refine_ls_number_restraints 6
_refine_ls_restrained_S_all 1.024
_refine_ls_R_factor_all 0.0584
_refine_ls_R_factor_gt 0.0485
_refine_ls_shift/su_max 0.000
_refine_ls_shift/su_mean 0.000
_refine_ls_structure_factor_coef Fsqd
_refine_ls_weighting_details 'w=1/[\s^2^(Fo^2^)+(0.1100P)^2^] where P=(Fo^2^+2Fc^2^)/3'
_refine_ls_weighting_scheme calc
_refine_ls_wR_factor_gt 0.1471
_refine_ls_wR_factor_ref 0.1559
_reflns_Friedel_coverage 0.000
_reflns_number_gt 1643
_reflns_number_total 1978
_reflns_threshold_expression 'I > 2\s(I)'
_cod_data_source_file d5ce00184f2.cif
_cod_data_source_block V_5528_NE127
_cod_depositor_comments 'Adding full bibliography for 7250246--7250252.cif.'
_cod_database_code 7250250
_shelx_shelxl_version_number 2019/1
_shelx_space_group_comment
;
The symmetry employed for this shelxl refinement is uniquely defined
by the following loop, which should always be used as a source of
symmetry information in preference to the above space-group names.
They are only intended as comments.
;
_shelx_estimated_absorpt_t_min 0.594
_shelx_estimated_absorpt_t_max 0.760

loop_
_space_group_symop_operation_xyz
'x, y, z'
'-x+1/2, -y, z+1/2'
'x+1/2, -y+1/2, -z+1/2'
'-x, y+1/2, -z'
'-x, -y, -z'
'x-1/2, y, -z-1/2'
'-x-1/2, y-1/2, z-1/2'
'x, -y-1/2, z'

loop_
_atom_site_label
_atom_site_type_symbol
_atom_site_fract_x
_atom_site_fract_y
_atom_site_fract_z
_atom_site_U_iso_or_equiv
_atom_site_adp_type
_atom_site_occupancy
_atom_site_site_symmetry_order
_atom_site_calc_flag
_atom_site_refinement_flags_posn
_atom_site_refinement_flags_adp
_atom_site_refinement_flags_occupancy
_atom_site_disorder_assembly
_atom_site_disorder_group
S1 S 0.65506(5) 0.750000 0.90909(11) 0.0367(3) Uani 1 2 d S T P . .
O1 O 0.67730(10) 0.5849(4) 0.9641(2) 0.0504(7) Uani 1 1 d . . . . .
O2 O 0.66042(15) 0.750000 0.7757(3) 0.0513(10) Uani 1 2 d S T P . .
O3 O 0.45033(16) 0.750000 1.2486(4) 0.0706(13) Uani 1 2 d S T P . .
O4 O 0.53497(18) 0.750000 1.3075(4) 0.0952(19) Uani 1 2 d S T P . .
C1 C 0.58566(19) 0.750000 0.9414(4) 0.0377(11) Uani 1 2 d S T P . .
C2 C 0.5489(2) 0.750000 0.8479(5) 0.0564(16) Uani 1 2 d S T P . .
H7 H 0.559672 0.750000 0.765665 0.068 Uiso 1 2 calc R U P . .
C3 C 0.4953(2) 0.750000 0.8789(5) 0.073(2) Uani 1 2 d S T P . .
H8 H 0.469796 0.750000 0.816524 0.087 Uiso 1 2 calc R U P . .
C4 C 0.4792(2) 0.750000 0.9990(5) 0.0641(18) Uani 1 2 d S T P . .
H9 H 0.443011 0.750000 1.017923 0.077 Uiso 1 2 calc R U P . .
C5 C 0.51698(19) 0.750000 1.0939(5) 0.0511(14) Uani 1 2 d S T P . .
C6 C 0.5706(2) 0.750000 1.0630(5) 0.0458(12) Uani 1 2 d S T P . .
H10 H 0.596327 0.750000 1.124851 0.055 Uiso 1 2 calc R U P . .
C7 C 0.4994(2) 0.750000 1.2260(5) 0.0654(18) Uani 1 2 d S T P . .
Co1 Co 0.31748(2) 0.750000 0.36718(5) 0.0310(3) Uani 1 2 d S T P . .
N1 N 0.33855(17) 0.750000 0.1940(4) 0.0390(9) Uani 1 2 d S T P . .
H1A H 0.336013 0.863840 0.163850 0.047 Uiso 0.5 1 d R U P A -1
H1B H 0.317273 0.675070 0.151460 0.047 Uiso 0.5 1 d R U P A -1
H1C H 0.372113 0.711090 0.187710 0.047 Uiso 0.5 1 d R U P A -1
N2 N 0.29705(17) 0.750000 0.5438(4) 0.0441(10) Uani 1 2 d S T P . .
H2A H 0.294787 0.865690 0.570710 0.053 Uiso 0.5 1 d R U P B -1
H2B H 0.321687 0.689840 0.587120 0.053 Uiso 0.5 1 d R U P B -1
H2C H 0.265636 0.694480 0.552940 0.053 Uiso 0.5 1 d R U P B -1
N3 N 0.26331(11) 0.5617(4) 0.3323(3) 0.0404(7) Uani 1 1 d . . . . .
H3A H 0.247863 0.585457 0.260044 0.049 Uiso 1 1 d R U . . .
H3B H 0.238783 0.562828 0.391755 0.049 Uiso 1 1 d R U . . .
H3C H 0.278733 0.451219 0.329505 0.049 Uiso 1 1 d R U . . .
N4 N 0.37082(12) 0.5600(4) 0.3990(3) 0.0475(8) Uani 1 1 d . . . . .
H4A H 0.402310 0.597208 0.370370 0.057 Uiso 1 1 d R U . . .
H4B H 0.361360 0.456018 0.361158 0.057 Uiso 1 1 d R U . . .
H4C H 0.373160 0.540117 0.479910 0.057 Uiso 1 1 d R U . . .
Cl1 Cl 0.71394(6) 0.750000 0.43492(12) 0.0503(4) Uani 1 2 d S T P . .
O5 O 0.3385(3) 0.750000 0.8329(8) 0.157(3) Uani 1 2 d S TU P . .
H5W H 0.353223 0.661703 0.798081 0.236 Uiso 1 1 d R U . . .
O6 O 0.3803(3) 0.4787(10) 0.6780(8) 0.109(2) Uiso 0.564 1 d . . P C 1
O8 O 0.4979(5) 0.6785(17) 0.5412(10) 0.125(4) Uiso 0.436 1 d . . P D 1
O7 O 0.4149(4) 0.5909(13) 0.6433(8) 0.088(3) Uiso 0.404(7) 1 d . . P E 2
O9 O 0.5201(11) 0.750000 0.551(2) 0.058(8) Uiso 0.191(13) 2 d S . P E 2

loop_
_atom_site_aniso_label
_atom_site_aniso_U_11
_atom_site_aniso_U_22
_atom_site_aniso_U_33
_atom_site_aniso_U_23
_atom_site_aniso_U_13
_atom_site_aniso_U_12
S1 0.0233(6) 0.0507(7) 0.0360(7) 0.000 0.0020(5) 0.000
O1 0.0366(14) 0.0537(14) 0.0609(17) 0.0046(13) -0.0052(12) 0.0096(12)
O2 0.035(2) 0.076(3) 0.042(2) 0.000 0.0082(17) 0.000
O3 0.026(2) 0.134(4) 0.052(2) 0.000 0.0111(18) 0.000
O4 0.039(2) 0.210(6) 0.037(2) 0.000 0.0021(19) 0.000
C1 0.024(2) 0.057(3) 0.033(2) 0.000 0.0028(19) 0.000
C2 0.034(3) 0.106(5) 0.029(3) 0.000 -0.005(2) 0.000
C3 0.030(3) 0.147(7) 0.041(3) 0.000 -0.009(3) 0.000
C4 0.019(2) 0.127(5) 0.047(3) 0.000 -0.004(2) 0.000
C5 0.019(2) 0.091(4) 0.044(3) 0.000 0.000(2) 0.000
C6 0.030(3) 0.072(3) 0.036(3) 0.000 -0.003(2) 0.000
C7 0.030(3) 0.127(6) 0.039(3) 0.000 0.003(2) 0.000
Co1 0.0217(4) 0.0443(4) 0.0271(4) 0.000 -0.0008(2) 0.000
N1 0.035(2) 0.048(2) 0.034(2) 0.000 -0.0011(18) 0.000
N2 0.034(2) 0.067(3) 0.032(2) 0.000 -0.0001(18) 0.000
N3 0.0315(15) 0.0483(16) 0.0415(14) 0.0005(14) -0.0023(13) -0.0037(13)
N4 0.0353(17) 0.0655(19) 0.0418(16) 0.0042(15) -0.0045(14) 0.0113(15)
Cl1 0.0477(8) 0.0562(8) 0.0471(8) 0.000 0.0143(6) 0.000
O5 0.128(7) 0.219(9) 0.125(6) 0.000 0.018(6) 0.000

loop_
_atom_type_symbol
_atom_type_description
_atom_type_scat_dispersion_real
_atom_type_scat_dispersion_imag
_atom_type_scat_source
C C 0.0033 0.0016 'International Tables Vol C Tables 4.2.6.8 and 6.1.1.4'
H H 0.0000 0.0000 'International Tables Vol C Tables 4.2.6.8 and 6.1.1.4'
Cl Cl 0.1484 0.1585 'International Tables Vol C Tables 4.2.6.8 and 6.1.1.4'
Co Co 0.3494 0.9721 'International Tables Vol C Tables 4.2.6.8 and 6.1.1.4'
N N 0.0061 0.0033 'International Tables Vol C Tables 4.2.6.8 and 6.1.1.4'
O O 0.0106 0.0060 'International Tables Vol C Tables 4.2.6.8 and 6.1.1.4'
S S 0.1246 0.1234 'International Tables Vol C Tables 4.2.6.8 and 6.1.1.4'

loop_
_geom_angle_atom_site_label_1
_geom_angle_atom_site_label_2
_geom_angle_atom_site_label_3
_geom_angle
_geom_angle_site_symmetry_1
_geom_angle_site_symmetry_3
_geom_angle_publ_flag
O1 S1 O1 111.5(2) 8_575 . ?
O1 S1 O2 111.93(14) 8_575 . ?
O1 S1 O2 111.93(14) . . ?
O1 S1 C1 107.24(14) 8_575 . ?
O1 S1 C1 107.24(14) . . ?
O2 S1 C1 106.7(2) . . ?
C2 C1 C6 121.7(5) . . ?
C2 C1 S1 120.9(4) . . ?
C6 C1 S1 117.4(4) . . ?
C1 C2 C3 118.3(5) . . ?
C4 C3 C2 121.3(5) . . ?
C3 C4 C5 120.1(5) . . ?
C6 C5 C4 118.7(5) . . ?
C6 C5 C7 121.2(5) . . ?
C4 C5 C7 120.2(5) . . ?
C1 C6 C5 120.0(5) . . ?
O3 C7 O4 124.1(5) . . ?
O3 C7 C5 118.4(5) . . ?
O4 C7 C5 117.5(5) . . ?
N1 Co1 N4 89.08(13) . . ?
N1 Co1 N4 89.08(13) . 8_575 ?
N4 Co1 N4 89.88(19) . 8_575 ?
N1 Co1 N3 90.15(12) . . ?
N4 Co1 N3 90.96(13) . . ?
N4 Co1 N3 178.85(13) 8_575 . ?
N1 Co1 N3 90.15(12) . 8_575 ?
N4 Co1 N3 178.85(12) . 8_575 ?
N4 Co1 N3 90.96(13) 8_575 8_575 ?
N3 Co1 N3 88.19(17) . 8_575 ?
N1 Co1 N2 179.26(17) . . ?
N4 Co1 N2 90.40(13) . . ?
N4 Co1 N2 90.40(13) 8_575 . ?
N3 Co1 N2 90.38(13) . . ?
N3 Co1 N2 90.38(13) 8_575 . ?

loop_
_geom_bond_atom_site_label_1
_geom_bond_atom_site_label_2
_geom_bond_distance
_geom_bond_site_symmetry_2
_geom_bond_publ_flag
S1 O1 1.449(3) 8_575 ?
S1 O1 1.449(3) . ?
S1 O2 1.451(4) . ?
S1 C1 1.775(5) . ?
O3 C7 1.253(7) . ?
O4 C7 1.255(7) . ?
C1 C2 1.368(7) . ?
C1 C6 1.371(7) . ?
C2 C3 1.386(8) . ?
C3 C4 1.361(8) . ?
C4 C5 1.398(7) . ?
C5 C6 1.385(7) . ?
C5 C7 1.497(7) . ?
Co1 N1 1.948(4) . ?
Co1 N4 1.951(3) . ?
Co1 N4 1.951(3) 8_575 ?
Co1 N3 1.962(3) . ?
Co1 N3 1.962(3) 8_575 ?
Co1 N2 1.979(4) . ?
O8 O8 1.04(2) 8_575 ?

loop_
_geom_hbond_atom_site_label_D
_geom_hbond_atom_site_label_H
_geom_hbond_atom_site_label_A
_geom_hbond_distance_DH
_geom_hbond_distance_HA
_geom_hbond_distance_DA
_geom_hbond_angle_DHA
_geom_hbond_site_symmetry_A
_geom_hbond_publ_flag
N1 H1A^a S1 0.89 2.92 3.7969(12) 169.7 5_676 yes
N1 H1A^a O1 0.89 2.14 2.997(4) 160.3 4_656 yes
N1 H1B^a O1 0.89 2.27 2.997(4) 139.2 5_666 yes
N1 H1B^a Cl1 0.89 2.81 3.422(4) 127.4 6_556 yes
N1 H1C^a O3 0.89 2.09 2.864(6) 145.2 1_554 yes
N2 H2A^a Cl1 0.89 2.80 3.6434(5) 159.6 5_676 yes
N2 H2C^a S1 0.89 2.83 3.596(4) 144.9 6_557 yes
N2 H2C^a O1 0.89 2.36 3.233(5) 166.9 6_557 yes
N3 H3A Cl1 0.89 2.57 3.430(3) 163.0 6_556 yes
N3 H3B O1 0.89 2.20 3.088(4) 176.3 6_557 yes
N3 H3C O2 0.89 2.40 3.183(4) 147.2 5_666 yes
N3 H3C Cl1 0.89 2.94 3.433(3) 116.3 5_666 yes
N4 H4A O3 0.89 2.10 2.919(5) 152.4 1_554 yes
N4 H4B O2 0.89 2.17 3.040(4) 164.3 5_666 yes
N4 H4C O6^a 0.89 2.20 3.087(9) 177.4 . yes
N4 H4C O7^b 0.89 2.09 2.875(9) 147.0 . yes
O5 H5W O6^a 0.83 1.98 2.790(10) 165.7 . yes
O5 H5W O7^b 0.83 2.34 3.036(11) 142.2 . yes
